data_4024722
loop_
_publ_author_name
'Yunhui Lang'
'Fabio E. S. Souza'
'Xinshe Xu'
'Nicholas J. Taylor'
'Abdeljalil Assoud'
'Russell Rodrigo'

_publ_section_title
;
Pentacyclic Furanosteroids: The Synthesis of Potential Kinase Inhibitors
Related to Viridin and Wortmannolone
;
_journal_name_full 'Journal of Organic Chemistry'
_journal_page_first 5429
_journal_page_last 5439
_journal_paper_doi 10.1021/jo900922q
_journal_volume 74
_journal_year 2009
_chemical_formula_sum 'C26.5 H30 Cl3 N2 O10 Os'
_chemical_formula_weight 833.08
_chemical_name_systematic
; 
 ? 
;
_space_group_IT_number 15
_symmetry_cell_setting monoclinic
_symmetry_space_group_name_Hall '-I 2ya'
_symmetry_space_group_name_H-M 'I 1 2/a 1'
_atom_sites_solution_hydrogens geom
_atom_sites_solution_primary direct
_atom_sites_solution_secondary difmap
_audit_creation_method SHELXL-97
_cell_angle_alpha 90.00
_cell_angle_beta 94.9340(10)
_cell_angle_gamma 90.00
_cell_formula_units_Z 8
_cell_length_a 13.0556(8)
_cell_length_b 17.6768(10)
_cell_length_c 29.0774(17)
_cell_measurement_temperature 180(2)
_cell_volume 6685.7(7)
_computing_structure_refinement 'SHELXL-97 (Sheldrick, 1997)'
_computing_structure_solution 'SHELXS-97 (Sheldrick, 1990)'
_diffrn_ambient_temperature 180(2)
_diffrn_measured_fraction_theta_full 1.000
_diffrn_measured_fraction_theta_max 1.000
_diffrn_radiation_monochromator graphite
_diffrn_radiation_source 'fine-focus sealed tube'
_diffrn_radiation_type MoK\a
_diffrn_radiation_wavelength 0.71073
_diffrn_reflns_av_R_equivalents 0.0741
_diffrn_reflns_av_sigmaI/netI 0.0651
_diffrn_reflns_limit_h_max 16
_diffrn_reflns_limit_h_min -16
_diffrn_reflns_limit_k_max 21
_diffrn_reflns_limit_k_min -21
_diffrn_reflns_limit_l_max 35
_diffrn_reflns_limit_l_min -35
_diffrn_reflns_number 29750
_diffrn_reflns_theta_full 25.00
_diffrn_reflns_theta_max 26.00
_diffrn_reflns_theta_min 1.94
_exptl_absorpt_coefficient_mu 4.107
_exptl_absorpt_correction_T_max 0.921
_exptl_absorpt_correction_T_min 0.618
_exptl_absorpt_correction_type empirical
_exptl_absorpt_process_details SADABS
_exptl_crystal_colour Brown
_exptl_crystal_density_diffrn 1.655
_exptl_crystal_density_method 'not measured'
_exptl_crystal_description Plate
_exptl_crystal_F_000 3280
_exptl_crystal_size_max 0.200
_exptl_crystal_size_mid 0.100
_exptl_crystal_size_min 0.020
_refine_diff_density_max 2.299
_refine_diff_density_min -1.986
_refine_diff_density_rms 0.194
_refine_ls_extinction_method none
_refine_ls_goodness_of_fit_ref 1.503
_refine_ls_hydrogen_treatment constr
_refine_ls_matrix_type full
_refine_ls_number_parameters 361
_refine_ls_number_reflns 6555
_refine_ls_number_restraints 0
_refine_ls_restrained_S_all 1.503
_refine_ls_R_factor_all 0.0725
_refine_ls_R_factor_gt 0.0508
_refine_ls_shift/su_max 0.001
_refine_ls_shift/su_mean 0.000
_refine_ls_structure_factor_coef Fsqd
_refine_ls_weighting_details 'calc w=1/[\s^2^(Fo^2^)+(0.0356P)^2^+0.0000P] where P=(Fo^2^+2Fc^2^)/3'
_refine_ls_weighting_scheme calc
_refine_ls_wR_factor_gt 0.1226
_refine_ls_wR_factor_ref 0.1259
_reflns_number_gt 4739
_reflns_number_total 6555
_reflns_threshold_expression >2sigma(I)
_cod_data_source_file jo900922q_si_006.cif
_cod_data_source_block rr1312m
_cod_original_sg_symbol_H-M I2/a
_cod_original_formula_sum 'C26.50 H30 Cl3 N2 O10 Os'
_cod_database_code 4024722

loop_
_symmetry_equiv_pos_as_xyz
'x, y, z'
'-x+1/2, y, -z'
'x+1/2, y+1/2, z+1/2'
'-x+1, y+1/2, -z+1/2'
'-x, -y, -z'
'x-1/2, -y, z'
'-x+1/2, -y+1/2, -z+1/2'
'x, -y+1/2, z+1/2'

loop_
_atom_site_label
_atom_site_type_symbol
_atom_site_fract_x
_atom_site_fract_y
_atom_site_fract_z
_atom_site_U_iso_or_equiv
_atom_site_adp_type
_atom_site_occupancy
_atom_site_symmetry_multiplicity
_atom_site_calc_flag
_atom_site_refinement_flags
_atom_site_disorder_assembly
_atom_site_disorder_group
Os1 Os 0.49503(3) 0.128495(18) 0.269817(12) 0.02481(12) Uani 1 1 d . . .
C1 C 0.5443(6) 0.1409(5) 0.1775(3) 0.026(2) Uani 1 1 d . . .
H1 H 0.5698 0.0890 0.1709 0.032 Uiso 1 1 calc R . .
C2 C 0.6303(6) 0.1837(5) 0.2050(3) 0.029(2) Uani 1 1 d . . .
H2 H 0.6963 0.1677 0.1929 0.035 Uiso 1 1 calc R . .
C3 C 0.6281(7) 0.2718(5) 0.2043(3) 0.034(2) Uani 1 1 d . . .
H3 H 0.6286 0.2908 0.2368 0.040 Uiso 1 1 calc R . .
C3A C 0.5350(7) 0.3022(5) 0.1766(3) 0.030(2) Uani 1 1 d . . .
C4 C 0.4841(7) 0.3679(5) 0.1765(3) 0.035(2) Uani 1 1 d . . .
H4 H 0.5040 0.4090 0.1963 0.041 Uiso 1 1 calc R . .
O5 O 0.4004(5) 0.3693(3) 0.1449(2) 0.0364(14) Uani 1 1 d . . .
C5A C 0.3999(6) 0.2978(5) 0.1250(3) 0.029(2) Uani 1 1 d . . .
C6 C 0.3173(6) 0.2677(5) 0.0943(3) 0.030(2) Uani 1 1 d . . .
C6A C 0.3247(6) 0.1845(4) 0.0885(3) 0.0225(18) Uani 1 1 d . . .
C6B C 0.2408(6) 0.1457(5) 0.0652(3) 0.0257(19) Uani 1 1 d . . .
C7 C 0.1401(7) 0.1767(5) 0.0434(3) 0.034(2) Uani 1 1 d . . .
H7X H 0.1518 0.2102 0.0171 0.040 Uiso 1 1 calc R . .
H7Y H 0.1038 0.2055 0.0663 0.040 Uiso 1 1 calc R . .
C8 C 0.0775(7) 0.1056(5) 0.0269(3) 0.039(2) Uani 1 1 d . . .
H8X H 0.0142 0.1016 0.0431 0.047 Uiso 1 1 calc R . .
H8Y H 0.0578 0.1086 -0.0067 0.047 Uiso 1 1 calc R . .
C9 C 0.1452(7) 0.0394(6) 0.0376(3) 0.034(2) Uani 1 1 d . . .
C9A C 0.2433(6) 0.0682(5) 0.0609(3) 0.029(2) Uani 1 1 d . . .
C10 C 0.3278(7) 0.0252(5) 0.0787(3) 0.031(2) Uani 1 1 d . . .
H10 H 0.3279 -0.0283 0.0758 0.038 Uiso 1 1 calc R . .
C11 C 0.4110(7) 0.0629(5) 0.1008(3) 0.031(2) Uani 1 1 d . . .
H11 H 0.4699 0.0348 0.1122 0.037 Uiso 1 1 calc R . .
C11A C 0.4102(6) 0.1410(4) 0.1066(3) 0.0246(19) Uani 1 1 d . . .
C11B C 0.5063(6) 0.1784(5) 0.1311(3) 0.0241(19) Uani 1 1 d . . .
C11C C 0.4808(6) 0.2567(5) 0.1433(3) 0.0259(19) Uani 1 1 d . . .
O12 O 0.4572(4) 0.1336(3) 0.20416(19) 0.0278(13) Uani 1 1 d . . .
O13 O 0.6320(4) 0.1566(3) 0.2522(2) 0.0352(15) Uani 1 1 d . . .
O14 O 0.7166(5) 0.3005(4) 0.1843(2) 0.0471(19) Uani 1 1 d . . .
H14 H 0.7692 0.3147 0.2074 0.06(3) Uiso 1 1 d . . .
O15 O 0.2441(5) 0.3057(4) 0.0771(2) 0.0418(17) Uani 1 1 d . . .
O16 O 0.1248(5) -0.0275(4) 0.0301(2) 0.0464(18) Uani 1 1 d . . .
C17 C 0.5934(7) 0.1788(6) 0.0988(3) 0.036(2) Uani 1 1 d . . .
H17X H 0.5691 0.2028 0.0695 0.053 Uiso 1 1 calc R . .
H17Y H 0.6145 0.1267 0.0931 0.053 Uiso 1 1 calc R . .
H17Z H 0.6520 0.2073 0.1133 0.053 Uiso 1 1 calc R . .
O18 O 0.5192(4) 0.0314(3) 0.2720(2) 0.0283(14) Uani 1 1 d . . .
O19 O 0.4579(5) 0.2197(3) 0.2830(2) 0.0416(17) Uani 1 1 d . . .
N20 N 0.5294(6) 0.1183(5) 0.3462(3) 0.042(2) Uani 1 1 d . . .
C21 C 0.6193(8) 0.0704(6) 0.3602(4) 0.054(3) Uani 1 1 d . . .
H21X H 0.6209 0.0594 0.3933 0.081 Uiso 1 1 calc R . .
H21Y H 0.6824 0.0970 0.3538 0.081 Uiso 1 1 calc R . .
H21Z H 0.6143 0.0229 0.3427 0.081 Uiso 1 1 calc R . .
C22 C 0.5498(11) 0.1926(6) 0.3693(4) 0.072(4) Uani 1 1 d . . .
H22X H 0.5524 0.1860 0.4029 0.108 Uiso 1 1 calc R . .
H22Y H 0.4947 0.2282 0.3594 0.108 Uiso 1 1 calc R . .
H22Z H 0.6157 0.2127 0.3610 0.108 Uiso 1 1 calc R . .
C23 C 0.4363(10) 0.0820(12) 0.3616(4) 0.110(7) Uani 1 1 d . . .
H23X H 0.4461 0.0265 0.3601 0.132 Uiso 1 1 calc R . .
H23Y H 0.4319 0.0952 0.3944 0.132 Uiso 1 1 calc R . .
C24 C 0.3420(8) 0.0989(8) 0.3379(4) 0.069(4) Uani 1 1 d . . .
H24X H 0.3214 0.1503 0.3470 0.083 Uiso 1 1 calc R . .
H24Y H 0.2901 0.0631 0.3479 0.083 Uiso 1 1 calc R . .
N25 N 0.3396(5) 0.0961(4) 0.2871(3) 0.0339(19) Uani 1 1 d . . .
C26 C 0.2626(8) 0.1527(6) 0.2678(4) 0.058(3) Uani 1 1 d . . .
H26X H 0.2579 0.1506 0.2340 0.088 Uiso 1 1 calc R . .
H26Y H 0.2840 0.2035 0.2781 0.088 Uiso 1 1 calc R . .
H26Z H 0.1953 0.1412 0.2786 0.088 Uiso 1 1 calc R . .
C27 C 0.3067(7) 0.0228(6) 0.2673(5) 0.060(4) Uani 1 1 d . . .
H27X H 0.3506 -0.0173 0.2814 0.090 Uiso 1 1 calc R . .
H27Y H 0.3122 0.0235 0.2339 0.090 Uiso 1 1 calc R . .
H27Z H 0.2351 0.0133 0.2734 0.090 Uiso 1 1 calc R . .
C28 C 0.4832(8) 0.3990(6) 0.3036(4) 0.047(3) Uiso 1 1 d . . .
Cl1 Cl 0.6079(3) 0.38982(19) 0.33106(12) 0.0742(9) Uiso 1 1 d . . .
Cl2 Cl 0.3917(2) 0.40713(18) 0.34446(12) 0.0664(9) Uiso 1 1 d . . .
C29 C 0.7500 0.1634(11) 0.0000 0.073(5) Uiso 1 2 d S . .
Cl3 Cl 0.8302(5) 0.2162(4) 0.0369(2) 0.165(2) Uiso 1 1 d . . .
O31 O 0.0428(7) 0.3779(5) -0.0079(3) 0.090(3) Uiso 1 1 d . . .
O32 O 0.1880(14) 0.5096(10) 0.0203(7) 0.082(6) Uiso 0.50 1 d P . .
O33 O 0.1193(17) 0.5904(13) 0.0743(8) 0.107(7) Uiso 0.50 1 d P . .

loop_
_atom_site_aniso_label
_atom_site_aniso_U_11
_atom_site_aniso_U_22
_atom_site_aniso_U_33
_atom_site_aniso_U_23
_atom_site_aniso_U_13
_atom_site_aniso_U_12
Os1 0.02442(17) 0.02135(17) 0.02782(19) 0.00039(19) -0.00254(11) -0.00338(17)
C1 0.025(4) 0.025(5) 0.029(5) -0.004(4) 0.007(4) -0.009(4)
C2 0.020(4) 0.038(5) 0.030(5) 0.004(4) 0.001(4) -0.006(4)
C3 0.030(5) 0.042(6) 0.029(5) -0.002(4) -0.002(4) -0.020(4)
C3A 0.029(5) 0.029(5) 0.033(6) -0.001(4) 0.004(4) -0.012(4)
C4 0.037(5) 0.026(5) 0.040(5) -0.011(5) 0.003(4) -0.015(4)
O5 0.039(4) 0.025(3) 0.045(4) -0.002(3) 0.002(3) 0.000(3)
C5A 0.028(5) 0.028(5) 0.032(5) 0.002(4) 0.005(4) -0.003(4)
C6 0.021(5) 0.033(5) 0.036(6) -0.009(4) 0.003(4) -0.003(4)
C6A 0.024(4) 0.023(4) 0.020(5) -0.001(3) 0.003(3) 0.001(3)
C6B 0.023(4) 0.031(5) 0.023(5) -0.001(4) 0.003(3) -0.001(3)
C7 0.030(5) 0.031(5) 0.039(6) 0.002(4) 0.002(4) -0.004(4)
C8 0.025(5) 0.051(6) 0.041(6) -0.007(5) -0.003(4) -0.001(4)
C9 0.030(5) 0.043(6) 0.029(6) 0.001(4) -0.001(4) -0.012(4)
C9A 0.029(5) 0.031(5) 0.025(5) -0.002(4) -0.002(4) -0.005(4)
C10 0.033(5) 0.023(5) 0.037(6) -0.001(4) -0.004(4) -0.005(4)
C11 0.033(5) 0.027(5) 0.032(6) -0.001(4) -0.006(4) 0.000(4)
C11A 0.027(4) 0.026(5) 0.020(4) -0.004(4) 0.000(3) -0.005(4)
C11B 0.023(4) 0.027(5) 0.022(5) 0.001(4) -0.005(4) -0.004(3)
C11C 0.025(5) 0.024(5) 0.029(5) -0.005(4) 0.004(4) -0.009(4)
O12 0.016(3) 0.035(3) 0.032(3) -0.002(3) 0.000(2) -0.007(3)
O13 0.024(3) 0.042(4) 0.037(4) 0.007(3) -0.009(3) -0.013(3)
O14 0.030(4) 0.070(5) 0.038(4) 0.012(4) -0.010(3) -0.032(3)
O15 0.030(4) 0.033(4) 0.059(5) -0.004(3) -0.015(3) 0.006(3)
O16 0.047(4) 0.031(4) 0.058(5) 0.000(3) -0.019(3) -0.016(3)
C17 0.029(5) 0.050(6) 0.028(6) -0.005(4) 0.006(4) 0.000(4)
O18 0.024(3) 0.022(3) 0.039(4) 0.000(3) 0.001(3) -0.001(2)
O19 0.053(4) 0.027(4) 0.044(4) 0.001(3) -0.001(3) -0.006(3)
N20 0.047(5) 0.051(6) 0.028(4) -0.001(4) 0.003(4) -0.013(4)
C21 0.060(8) 0.054(7) 0.044(7) 0.012(6) -0.017(6) 0.000(6)
C22 0.119(12) 0.051(7) 0.042(8) -0.019(6) -0.022(7) 0.023(7)
C23 0.057(9) 0.24(2) 0.037(8) 0.027(10) 0.003(7) -0.042(11)
C24 0.038(7) 0.121(12) 0.049(8) 0.028(7) 0.013(6) 0.004(7)
N25 0.025(4) 0.040(4) 0.038(5) 0.012(4) 0.006(3) 0.010(3)
C26 0.033(6) 0.062(8) 0.078(9) 0.016(6) -0.005(6) 0.018(5)
C27 0.021(5) 0.045(7) 0.112(11) -0.006(7) 0.003(6) -0.013(5)

loop_
_atom_type_symbol
_atom_type_description
_atom_type_scat_dispersion_real
_atom_type_scat_dispersion_imag
_atom_type_scat_source
C C 0.0033 0.0016 'International Tables Vol C Tables 4.2.6.8 and 6.1.1.4'
H H 0.0000 0.0000 'International Tables Vol C Tables 4.2.6.8 and 6.1.1.4'
N N 0.0061 0.0033 'International Tables Vol C Tables 4.2.6.8 and 6.1.1.4'
O O 0.0106 0.0060 'International Tables Vol C Tables 4.2.6.8 and 6.1.1.4'
Cl Cl 0.1484 0.1585 'International Tables Vol C Tables 4.2.6.8 and 6.1.1.4'
Os Os -1.2165 7.6030 'International Tables Vol C Tables 4.2.6.8 and 6.1.1.4'

loop_
_geom_angle_atom_site_label_1
_geom_angle_atom_site_label_2
_geom_angle_atom_site_label_3
_geom_angle
_geom_angle_site_symmetry_1
_geom_angle_site_symmetry_3
_geom_angle_publ_flag
O19 Os1 O18 163.4(3) . . ?
O19 Os1 O12 97.0(3) . . ?
O18 Os1 O12 96.4(3) . . ?
O19 Os1 O13 95.8(3) . . ?
O18 Os1 O13 95.3(3) . . ?
O12 Os1 O13 83.8(2) . . ?
O19 Os1 N25 84.9(3) . . ?
O18 Os1 N25 84.5(3) . . ?
O12 Os1 N25 94.3(3) . . ?
O13 Os1 N25 178.1(3) . . ?
O19 Os1 N20 83.7(3) . . ?
O18 Os1 N20 82.2(3) . . ?
O12 Os1 N20 176.3(3) . . ?
O13 Os1 N20 99.7(3) . . ?
N25 Os1 N20 82.1(3) . . ?
O12 C1 C2 110.2(7) . . ?
O12 C1 C11B 107.5(7) . . ?
C2 C1 C11B 114.3(7) . . ?
O13 C2 C1 106.4(6) . . ?
O13 C2 C3 109.8(7) . . ?
C1 C2 C3 118.6(7) . . ?
O14 C3 C3A 107.5(7) . . ?
O14 C3 C2 110.1(8) . . ?
C3A C3 C2 112.1(7) . . ?
C4 C3A C11C 105.9(8) . . ?
C4 C3A C3 133.7(8) . . ?
C11C C3A C3 120.3(8) . . ?
C3A C4 O5 112.7(8) . . ?
C4 O5 C5A 103.7(7) . . ?
C11C C5A O5 110.5(7) . . ?
C11C C5A C6 124.2(8) . . ?
O5 C5A C6 124.7(8) . . ?
O15 C6 C5A 124.1(8) . . ?
O15 C6 C6A 123.2(8) . . ?
C5A C6 C6A 112.5(8) . . ?
C6B C6A C11A 117.9(7) . . ?
C6B C6A C6 118.6(7) . . ?
C11A C6A C6 123.5(7) . . ?
C9A C6B C6A 120.2(8) . . ?
C9A C6B C7 110.4(7) . . ?
C6A C6B C7 129.4(7) . . ?
C6B C7 C8 104.6(7) . . ?
C9 C8 C7 106.5(7) . . ?
O16 C9 C9A 125.1(9) . . ?
O16 C9 C8 127.4(8) . . ?
C9A C9 C8 107.5(8) . . ?
C6B C9A C10 122.0(8) . . ?
C6B C9A C9 110.8(8) . . ?
C10 C9A C9 127.1(8) . . ?
C11 C10 C9A 118.2(8) . . ?
C10 C11 C11A 121.3(8) . . ?
C11 C11A C6A 120.4(7) . . ?
C11 C11A C11B 118.0(7) . . ?
C6A C11A C11B 121.6(7) . . ?
C11C C11B C11A 108.8(7) . . ?
C11C C11B C17 109.6(7) . . ?
C11A C11B C17 109.6(7) . . ?
C11C C11B C1 104.8(7) . . ?
C11A C11B C1 114.1(7) . . ?
C17 C11B C1 109.7(7) . . ?
C5A C11C C3A 107.1(8) . . ?
C5A C11C C11B 126.6(8) . . ?
C3A C11C C11B 126.3(8) . . ?
C1 O12 Os1 113.0(5) . . ?
C2 O13 Os1 112.9(5) . . ?
C23 N20 C21 108.8(10) . . ?
C23 N20 C22 111.5(11) . . ?
C21 N20 C22 106.0(8) . . ?
C23 N20 Os1 103.6(6) . . ?
C21 N20 Os1 114.0(6) . . ?
C22 N20 Os1 113.0(6) . . ?
C24 C23 N20 118.2(12) . . ?
C23 C24 N25 115.5(10) . . ?
C27 N25 C24 113.7(9) . . ?
C27 N25 C26 106.2(8) . . ?
C24 N25 C26 108.0(8) . . ?
C27 N25 Os1 112.6(6) . . ?
C24 N25 Os1 106.1(6) . . ?
C26 N25 Os1 110.1(6) . . ?
Cl2 C28 Cl1 110.9(6) . . ?
Cl3 C29 Cl3 113.9(12) 2_655 . ?

loop_
_geom_bond_atom_site_label_1
_geom_bond_atom_site_label_2
_geom_bond_distance
_geom_bond_site_symmetry_2
_geom_bond_publ_flag
Os1 O19 1.735(6) . ?
Os1 O18 1.745(5) . ?
Os1 O12 1.933(5) . ?
Os1 O13 1.966(6) . ?
Os1 N25 2.207(7) . ?
Os1 N20 2.235(7) . ?
C1 O12 1.435(9) . ?
C1 C2 1.522(11) . ?
C1 C11B 1.546(11) . ?
C2 O13 1.453(10) . ?
C2 C3 1.558(12) . ?
C3 O14 1.431(10) . ?
C3 C3A 1.499(12) . ?
C3A C4 1.338(12) . ?
C3A C11C 1.403(12) . ?
C4 O5 1.366(10) . ?
O5 C5A 1.391(10) . ?
C5A C11C 1.352(12) . ?
C5A C6 1.443(12) . ?
C6 O15 1.236(10) . ?
C6 C6A 1.486(11) . ?
C6A C6B 1.415(11) . ?
C6A C11A 1.419(11) . ?
C6B C9A 1.376(11) . ?
C6B C7 1.512(12) . ?
C7 C8 1.552(12) . ?
C8 C9 1.483(13) . ?
C9 O16 1.228(11) . ?
C9 C9A 1.486(11) . ?
C9A C10 1.401(12) . ?
C10 C11 1.384(12) . ?
C11 C11A 1.391(11) . ?
C11A C11B 1.538(11) . ?
C11B C11C 1.474(11) . ?
C11B C17 1.535(12) . ?
N20 C23 1.478(14) . ?
N20 C21 1.475(13) . ?
N20 C22 1.490(12) . ?
C23 C24 1.390(16) . ?
C24 N25 1.476(13) . ?
N25 C27 1.467(12) . ?
N25 C26 1.493(11) . ?
C28 Cl2 1.761(11) . ?
C28 Cl1 1.757(11) . ?
C29 Cl3 1.709(12) 2_655 ?
C29 Cl3 1.709(12) . ?
